data_1515048
loop_
_publ_author_name
'Xiong, Kecai'
'Jiang, Feilong'
'Gai, Yanli'
'Yuan, Daqiang'
'Chen, Lian'
'Wu, Mingyan'
'Su, Kongzhao'
'Hong, Maochun'

_publ_section_title
;
 Truncated octahedral coordination cage incorporating six
 tetranuclear-metal building blocks and twelve linear edges
;
_journal_issue 7
_journal_name_full 'Chemical Science'
_journal_page_first 2321
_journal_paper_doi 10.1039/c2sc20264f
_journal_volume 3
_journal_year 2012
_chemical_formula_sum 'C348 H354 Cl6 Co24 N6 O72 S24'
_chemical_formula_weight 8169.30
_chemical_name_systematic
;
?
;
_space_group_IT_number 206
_symmetry_cell_setting cubic
_symmetry_space_group_name_Hall '-I 2b 2c 3'
_symmetry_space_group_name_H-M 'I a -3'
_atom_sites_solution_hydrogens geom
_atom_sites_solution_primary direct
_atom_sites_solution_secondary difmap
_audit_creation_method SHELXL-97
_cell_angle_alpha 90.00
_cell_angle_beta 90.00
_cell_angle_gamma 90.00
_cell_formula_units_Z 8
_cell_length_a 48.8463(7)
_cell_length_b 48.8463(7)
_cell_length_c 48.8463(7)
_cell_measurement_reflns_used 110335
_cell_measurement_temperature 123(2)
_cell_measurement_theta_max 27.4932
_cell_measurement_theta_min 2.0426
_cell_volume 116545(3)
_computing_cell_refinement 'CrystalClear (Rigaku Inc., 2008)'
_computing_data_collection 'CrystalClear (Rigaku Inc., 2008)'
_computing_data_reduction 'CrystalClear (Rigaku Inc., 2008)'
_computing_structure_refinement 'SHELXL-97 (Sheldrick, 1997)'
_computing_structure_solution 'SHELXS-97 (Sheldrick, 1990)'
_diffrn_ambient_temperature 123(2)
_diffrn_detector_area_resol_mean 28.5714
_diffrn_measured_fraction_theta_full 0.999
_diffrn_measured_fraction_theta_max 0.999
_diffrn_measurement_device_type Saturn724+
_diffrn_measurement_method CCD_Profile_fitting
_diffrn_radiation_monochromator graphite
_diffrn_radiation_source 'fine-focus sealed tube'
_diffrn_radiation_type MoK\a
_diffrn_radiation_wavelength 0.71073
_diffrn_reflns_av_R_equivalents 0.1030
_diffrn_reflns_av_sigmaI/netI 0.0430
_diffrn_reflns_limit_h_max 63
_diffrn_reflns_limit_h_min -62
_diffrn_reflns_limit_k_max 63
_diffrn_reflns_limit_k_min -63
_diffrn_reflns_limit_l_max 63
_diffrn_reflns_limit_l_min -63
_diffrn_reflns_number 409383
_diffrn_reflns_theta_full 27.46
_diffrn_reflns_theta_max 27.46
_diffrn_reflns_theta_min 2.04
_exptl_absorpt_coefficient_mu 0.820
_exptl_absorpt_correction_T_max 0.8212
_exptl_absorpt_correction_T_min 0.7350
_exptl_absorpt_correction_type multi-scan
_exptl_crystal_colour purple
_exptl_crystal_density_diffrn 0.9310
_exptl_crystal_density_method 'not measured'
_exptl_crystal_description block
_exptl_crystal_F_000 32304
_exptl_crystal_size_max 0.40
_exptl_crystal_size_mid 0.30
_exptl_crystal_size_min 0.25
_platon_squeeze_details
;
;
_refine_diff_density_max 0.935
_refine_diff_density_min -0.501
_refine_diff_density_rms 0.100
_refine_ls_extinction_method none
_refine_ls_goodness_of_fit_ref 1.076
_refine_ls_hydrogen_treatment constr
_refine_ls_matrix_type full
_refine_ls_number_parameters 737
_refine_ls_number_reflns 22240
_refine_ls_number_restraints 7
_refine_ls_restrained_S_all 1.077
_refine_ls_R_factor_all 0.1172
_refine_ls_R_factor_gt 0.0920
_refine_ls_shift/su_max 0.002
_refine_ls_shift/su_mean 0.000
_refine_ls_structure_factor_coef Fsqd
_refine_ls_weighting_details 'calc w=1/[\s^2^(Fo^2^)+(0.1289P)^2^+246.4242P] where P=(Fo^2^+2Fc^2^)/3'
_refine_ls_weighting_scheme calc
_refine_ls_wR_factor_gt 0.2329
_refine_ls_wR_factor_ref 0.2494
_reflns_number_gt 17440
_reflns_number_total 22240
_reflns_threshold_expression >2sigma(I)
_cod_data_source_file c2sc20264f.txt
_cod_data_source_block complex_1
_cod_depositor_comments
;
The following automatic conversions were performed:

'_exptl_absorpt_correction_type' value 'Multi-scan' changed to
'multi-scan' according to
/usr/data/users/saulius/automatic-downloads/retrospective/RSC/lib/dictionaries/cif_core.dic
dictionary named 'cif_core.dic' version 2.4.2 from 2011-04-26.

Automatic conversion script
Id: cif_fix_values 2281 2013-09-26 08:29:07Z andrius 
;
_cod_original_sg_symbol_H-M Ia-3
_cod_database_code 1515048

loop_
_symmetry_equiv_pos_as_xyz
'x, y, z'
'z, x, y'
'y, z, x'
'-y, -z+1/2, x'
'z, -x, -y+1/2'
'-y+1/2, z, -x'
'-z, -x+1/2, y'
'-z+1/2, x, -y'
'y, -z, -x+1/2'
'-x, -y+1/2, z'
'x, -y, -z+1/2'
'-x+1/2, y, -z'
'x+1/2, y+1/2, z+1/2'
'z+1/2, x+1/2, y+1/2'
'y+1/2, z+1/2, x+1/2'
'-y+1/2, -z+1, x+1/2'
'z+1/2, -x+1/2, -y+1'
'-y+1, z+1/2, -x+1/2'
'-z+1/2, -x+1, y+1/2'
'-z+1, x+1/2, -y+1/2'
'y+1/2, -z+1/2, -x+1'
'-x+1/2, -y+1, z+1/2'
'x+1/2, -y+1/2, -z+1'
'-x+1, y+1/2, -z+1/2'
'-x, -y, -z'
'-z, -x, -y'
'-y, -z, -x'
'y, z-1/2, -x'
'-z, x, y-1/2'
'y-1/2, -z, x'
'z, x-1/2, -y'
'z-1/2, -x, y'
'-y, z, x-1/2'
'x, y-1/2, -z'
'-x, y, z-1/2'
'x-1/2, -y, z'
'-x+1/2, -y+1/2, -z+1/2'
'-z+1/2, -x+1/2, -y+1/2'
'-y+1/2, -z+1/2, -x+1/2'
'y+1/2, z, -x+1/2'
'-z+1/2, x+1/2, y'
'y, -z+1/2, x+1/2'
'z+1/2, x, -y+1/2'
'z, -x+1/2, y+1/2'
'-y+1/2, z+1/2, x'
'x+1/2, y, -z+1/2'
'-x+1/2, y+1/2, z'
'x, -y+1/2, z+1/2'

loop_
_atom_site_label
_atom_site_type_symbol
_atom_site_fract_x
_atom_site_fract_y
_atom_site_fract_z
_atom_site_U_iso_or_equiv
_atom_site_adp_type
_atom_site_occupancy
_atom_site_symmetry_multiplicity
_atom_site_calc_flag
_atom_site_refinement_flags
_atom_site_disorder_assembly
_atom_site_disorder_group
Co1 Co 0.762059(13) 0.917764(12) 0.147263(13) 0.05068(17) Uani 1 1 d . . .
Co2 Co 0.791797(12) 0.935129(12) 0.204352(12) 0.04631(16) Uani 1 1 d . . .
Co3 Co 0.847270(12) 0.905480(12) 0.183514(12) 0.04632(16) Uani 1 1 d . . .
Co4 Co 0.817957(13) 0.888422(12) 0.126175(13) 0.05120(17) Uani 1 1 d . . .
Cl1 Cl 0.79633(2) 0.88884(2) 0.17627(2) 0.0495(2) Uani 1 1 d . . .
S1 S 0.74411(3) 0.95790(2) 0.11834(3) 0.0578(3) Uani 1 1 d . . .
S2 S 0.79533(2) 0.98664(2) 0.21472(2) 0.0474(2) Uani 1 1 d . . .
S3 S 0.88962(2) 0.93563(2) 0.18000(2) 0.0506(3) Uani 1 1 d . . .
S4 S 0.83939(3) 0.91002(3) 0.08234(2) 0.0627(3) Uani 1 1 d . . .
O1 O 0.77801(6) 0.94982(6) 0.16813(6) 0.0486(7) Uani 1 1 d . . .
O2 O 0.83008(6) 0.94174(6) 0.19148(6) 0.0492(7) Uani 1 1 d . . .
O3 O 0.84581(6) 0.91336(6) 0.14321(6) 0.0506(7) Uani 1 1 d . . .
O4 O 0.79158(7) 0.91922(7) 0.11888(6) 0.0554(8) Uani 1 1 d . . .
O5 O 0.73205(7) 0.91448(7) 0.17541(7) 0.0566(8) Uani 1 1 d . . .
O6 O 0.75266(6) 0.92643(7) 0.21527(7) 0.0569(8) Uani 1 1 d . . .
O7 O 0.61729(7) 0.87164(7) 0.24849(7) 0.0611(8) Uani 1 1 d . . .
O8 O 0.63745(7) 0.88634(7) 0.28759(7) 0.0604(8) Uani 1 1 d . . .
O9 O 0.80675(6) 0.91743(7) 0.23879(6) 0.0529(7) Uani 1 1 d . . .
O10 O 0.84516(6) 0.89592(6) 0.22385(6) 0.0519(7) Uani 1 1 d . . .
O11 O 0.82472(7) 0.86182(7) 0.36784(6) 0.0558(8) Uani 1 1 d . . .
O12 O 0.86495(7) 0.84211(7) 0.35542(6) 0.0557(8) Uani 1 1 d . . .
C1 C 0.76949(9) 0.97505(9) 0.16516(9) 0.0480(9) Uani 1 1 d . . .
C2 C 0.75297(11) 0.98330(9) 0.14356(10) 0.0571(12) Uani 1 1 d . . .
C3 C 0.74263(12) 1.00922(11) 0.14130(11) 0.0672(14) Uani 1 1 d . . .
H3 H 0.7310 1.0135 0.1263 0.081 Uiso 1 1 calc R . .
C4 C 0.74876(12) 1.02968(10) 0.16049(12) 0.0692(14) Uani 1 1 d . . .
C5 C 0.76582(10) 1.02232(10) 0.18234(11) 0.0593(12) Uani 1 1 d . . .
H5 H 0.7704 1.0357 0.1957 0.071 Uiso 1 1 calc R . .
C6 C 0.77622(9) 0.99587(9) 0.18504(9) 0.0504(10) Uani 1 1 d . . .
C7 C 0.73521(13) 1.05896(12) 0.15837(15) 0.0832(19) Uani 1 1 d . . .
C8 C 0.70398(17) 1.05593(19) 0.1681(3) 0.142(4) Uani 1 1 d . . .
H8A H 0.7035 1.0494 0.1870 0.213 Uiso 1 1 calc R . .
H8B H 0.6945 1.0428 0.1562 0.213 Uiso 1 1 calc R . .
H8C H 0.6949 1.0738 0.1669 0.213 Uiso 1 1 calc R . .
C9 C 0.74771(17) 1.07915(11) 0.17733(18) 0.105(2) Uani 1 1 d . . .
H9A H 0.7668 1.0822 0.1722 0.157 Uiso 1 1 calc R . .
H9B H 0.7469 1.0721 0.1961 0.157 Uiso 1 1 calc R . .
H9C H 0.7376 1.0965 0.1763 0.157 Uiso 1 1 calc R . .
C10 C 0.7363(2) 1.06835(14) 0.12935(16) 0.132(4) Uani 1 1 d . . .
H10A H 0.7298 1.0873 0.1282 0.199 Uiso 1 1 calc R . .
H10B H 0.7245 1.0566 0.1181 0.199 Uiso 1 1 calc R . .
H10C H 0.7551 1.0673 0.1227 0.199 Uiso 1 1 calc R . .
C11 C 0.84338(9) 0.96445(8) 0.19512(8) 0.0444(9) Uani 1 1 d . . .
C12 C 0.83069(9) 0.98866(9) 0.20514(9) 0.0479(9) Uani 1 1 d . . .
C13 C 0.84587(9) 1.01229(9) 0.21001(9) 0.0492(10) Uani 1 1 d . . .
H13 H 0.8367 1.0280 0.2169 0.059 Uiso 1 1 calc R . .
C14 C 0.87407(10) 1.01388(9) 0.20524(10) 0.0539(11) Uani 1 1 d . . .
C15 C 0.88678(9) 0.98998(9) 0.19521(9) 0.0492(10) Uani 1 1 d . . .
H15 H 0.9060 0.9902 0.1920 0.059 Uiso 1 1 calc R . .
C16 C 0.87217(9) 0.96623(8) 0.18990(9) 0.0481(10) Uani 1 1 d . . .
C17 C 0.89037(10) 1.03996(9) 0.21135(10) 0.0524(10) Uani 1 1 d . . .
C18 C 0.88348(13) 1.04979(12) 0.24018(12) 0.0750(15) Uani 1 1 d . . .
H18A H 0.8638 1.0535 0.2415 0.113 Uiso 1 1 calc R . .
H18B H 0.8937 1.0666 0.2441 0.113 Uiso 1 1 calc R . .
H18C H 0.8885 1.0356 0.2535 0.113 Uiso 1 1 calc R . .
C19 C 0.92139(13) 1.03570(13) 0.20911(16) 0.0888(19) Uani 1 1 d . . .
H19A H 0.9276 1.0240 0.2241 0.133 Uiso 1 1 calc R . .
H19B H 0.9307 1.0535 0.2102 0.133 Uiso 1 1 calc R . .
H19C H 0.9257 1.0270 0.1916 0.133 Uiso 1 1 calc R . .
C20 C 0.88156(16) 1.06215(12) 0.19016(13) 0.0863(19) Uani 1 1 d . . .
H20A H 0.8843 1.0551 0.1716 0.129 Uiso 1 1 calc R . .
H20B H 0.8926 1.0787 0.1928 0.129 Uiso 1 1 calc R . .
H20C H 0.8622 1.0666 0.1928 0.129 Uiso 1 1 calc R . .
C21 C 0.86590(9) 0.92491(9) 0.12948(9) 0.0501(10) Uani 1 1 d . . .
C22 C 0.88856(10) 0.93691(9) 0.14290(10) 0.0541(11) Uani 1 1 d . . .
C23 C 0.91027(11) 0.94902(11) 0.12849(11) 0.0639(13) Uani 1 1 d . . .
H23 H 0.9250 0.9571 0.1383 0.077 Uiso 1 1 calc R . .
C24 C 0.91038(13) 0.94924(12) 0.09948(12) 0.0730(15) Uani 1 1 d . . .
C25 C 0.88783(14) 0.93722(14) 0.08648(12) 0.0801(17) Uani 1 1 d . . .
H25 H 0.8871 0.9373 0.0670 0.096 Uiso 1 1 calc R . .
C26 C 0.86666(10) 0.92526(9) 0.10072(10) 0.0546(11) Uani 1 1 d . . .
C27 C 0.93243(15) 0.96289(17) 0.08249(18) 0.100(2) Uani 1 1 d U . .
C28 C 0.9535(2) 0.9758(2) 0.0989(2) 0.147(4) Uani 1 1 d U . .
H28A H 0.9453 0.9903 0.1101 0.221 Uiso 1 1 calc R . .
H28B H 0.9675 0.9836 0.0869 0.221 Uiso 1 1 calc R . .
H28C H 0.9619 0.9621 0.1109 0.221 Uiso 1 1 calc R . .
C29 C 0.94542(18) 0.9412(2) 0.06275(17) 0.124(3) Uani 1 1 d . . .
H29A H 0.9599 0.9499 0.0519 0.186 Uiso 1 1 calc R . .
H29B H 0.9313 0.9340 0.0505 0.186 Uiso 1 1 calc R . .
H29C H 0.9532 0.9262 0.0735 0.186 Uiso 1 1 calc R . .
C30 C 0.9188(2) 0.9840(2) 0.0632(2) 0.141(4) Uani 1 1 d . . .
H30A H 0.9123 0.9997 0.0739 0.211 Uiso 1 1 calc R . .
H30B H 0.9033 0.9754 0.0537 0.211 Uiso 1 1 calc R . .
H30C H 0.9322 0.9903 0.0496 0.211 Uiso 1 1 calc R . .
C31 C 0.79331(10) 0.93770(9) 0.09926(9) 0.0516(10) Uani 1 1 d . . .
C32 C 0.81522(10) 0.93770(10) 0.08035(10) 0.0563(11) Uani 1 1 d . . .
C33 C 0.81766(12) 0.95836(12) 0.06112(11) 0.0703(15) Uani 1 1 d . . .
H33 H 0.8324 0.9579 0.0484 0.084 Uiso 1 1 calc R . .
C34 C 0.79884(14) 0.97991(13) 0.06014(13) 0.0783(17) Uani 1 1 d . A .
C35 C 0.77672(12) 0.97911(11) 0.07706(12) 0.0697(14) Uani 1 1 d . . .
H35 H 0.7630 0.9928 0.0755 0.084 Uiso 1 1 calc R . .
C36 C 0.77387(11) 0.95875(10) 0.09653(10) 0.0571(11) Uani 1 1 d . . .
C37 C 0.80300(16) 1.00417(15) 0.03932(16) 0.096(2) Uani 1 1 d . . .
C38 C 0.8302(3) 1.0164(5) 0.0412(5) 0.122(11) Uani 0.47(2) 1 d P A 1
H38D H 0.8320 1.0308 0.0274 0.183 Uiso 0.47(2) 1 calc PR A 1
H38E H 0.8441 1.0023 0.0380 0.183 Uiso 0.47(2) 1 calc PR A 1
H38F H 0.8328 1.0242 0.0595 0.183 Uiso 0.47(2) 1 calc PR A 1
C39 C 0.7978(6) 0.9935(4) 0.0109(3) 0.127(10) Uani 0.47(2) 1 d P A 1
H39D H 0.7988 1.0087 -0.0022 0.191 Uiso 0.47(2) 1 calc PR A 1
H39E H 0.7796 0.9852 0.0101 0.191 Uiso 0.47(2) 1 calc PR A 1
H39F H 0.8117 0.9798 0.0062 0.191 Uiso 0.47(2) 1 calc PR A 1
C40 C 0.7783(5) 1.0272(4) 0.0432(5) 0.145(13) Uani 0.47(2) 1 d P A 1
H40D H 0.7807 1.0367 0.0607 0.218 Uiso 0.47(2) 1 calc PR A 1
H40E H 0.7605 1.0180 0.0431 0.218 Uiso 0.47(2) 1 calc PR A 1
H40F H 0.7791 1.0405 0.0282 0.218 Uiso 0.47(2) 1 calc PR A 1
C41 C 0.73271(9) 0.91716(9) 0.20108(10) 0.0505(10) Uani 1 1 d . . .
C42 C 0.70759(9) 0.90955(10) 0.21710(10) 0.0561(11) Uani 1 1 d . . .
C43 C 0.68461(12) 0.89887(13) 0.20324(12) 0.0751(16) Uani 1 1 d . . .
H43 H 0.6848 0.8976 0.1838 0.090 Uiso 1 1 calc R . .
C44 C 0.66203(11) 0.89033(12) 0.21745(12) 0.0703(14) Uani 1 1 d . . .
H44 H 0.6469 0.8827 0.2079 0.084 Uiso 1 1 calc R . .
C45 C 0.66098(10) 0.89273(10) 0.24595(12) 0.0611(12) Uani 1 1 d . . .
C46 C 0.68315(12) 0.90402(15) 0.25940(13) 0.0840(18) Uani 1 1 d . . .
H46 H 0.6825 0.9062 0.2787 0.101 Uiso 1 1 calc R . .
C47 C 0.70634(12) 0.91218(14) 0.24525(13) 0.0788(16) Uani 1 1 d . . .
H47 H 0.7215 0.9196 0.2549 0.095 Uiso 1 1 calc R . .
C48 C 0.63646(10) 0.88287(10) 0.26180(11) 0.0581(12) Uani 1 1 d . . .
C49 C 0.82777(10) 0.90213(10) 0.24196(9) 0.0527(10) Uani 1 1 d . . .
C50 C 0.83219(9) 0.89067(9) 0.27041(9) 0.0463(9) Uani 1 1 d . . .
C51 C 0.81487(10) 0.89665(12) 0.29128(10) 0.0620(13) Uani 1 1 d . . .
H51 H 0.7997 0.9083 0.2880 0.074 Uiso 1 1 calc R . .
C52 C 0.81883(10) 0.88598(12) 0.31770(10) 0.0662(14) Uani 1 1 d . . .
H52 H 0.8066 0.8907 0.3321 0.079 Uiso 1 1 calc R . .
C53 C 0.84015(10) 0.86896(10) 0.32260(9) 0.0533(11) Uani 1 1 d . . .
C54 C 0.85873(10) 0.86248(11) 0.30187(10) 0.0589(12) Uani 1 1 d . . .
H54 H 0.8740 0.8510 0.3054 0.071 Uiso 1 1 calc R . .
C55 C 0.85416(10) 0.87339(10) 0.27569(10) 0.0578(11) Uani 1 1 d . . .
H55 H 0.8664 0.8689 0.2612 0.069 Uiso 1 1 calc R . .
C56 C 0.84378(10) 0.85655(10) 0.35086(9) 0.0533(11) Uani 1 1 d . . .
C38B C 0.8296(4) 0.9974(4) 0.0198(4) 0.113(7) Uani 0.53(2) 1 d P A 2
H38A H 0.8348 1.0139 0.0095 0.169 Uiso 0.53(2) 1 calc PR A 2
H38B H 0.8249 0.9828 0.0069 0.169 Uiso 0.53(2) 1 calc PR A 2
H38C H 0.8450 0.9916 0.0312 0.169 Uiso 0.53(2) 1 calc PR A 2
C39B C 0.7792(3) 1.0041(4) 0.0205(3) 0.091(6) Uani 0.53(2) 1 d P A 2
H39A H 0.7623 1.0025 0.0311 0.137 Uiso 0.53(2) 1 calc PR A 2
H39B H 0.7807 0.9886 0.0079 0.137 Uiso 0.53(2) 1 calc PR A 2
H39C H 0.7789 1.0212 0.0100 0.137 Uiso 0.53(2) 1 calc PR A 2
C40B C 0.8076(5) 1.0286(3) 0.0538(5) 0.156(11) Uani 0.53(2) 1 d P A 2
H40A H 0.8192 1.0248 0.0697 0.234 Uiso 0.53(2) 1 calc PR A 2
H40B H 0.7901 1.0362 0.0599 0.234 Uiso 0.53(2) 1 calc PR A 2
H40C H 0.8168 1.0418 0.0418 0.234 Uiso 0.53(2) 1 calc PR A 2

loop_
_atom_site_aniso_label
_atom_site_aniso_U_11
_atom_site_aniso_U_22
_atom_site_aniso_U_33
_atom_site_aniso_U_23
_atom_site_aniso_U_13
_atom_site_aniso_U_12
Co1 0.0572(4) 0.0442(3) 0.0506(3) 0.0007(2) -0.0017(3) -0.0046(3)
Co2 0.0459(3) 0.0458(3) 0.0472(3) 0.0046(2) 0.0000(2) -0.0019(2)
Co3 0.0549(3) 0.0410(3) 0.0430(3) 0.0030(2) 0.0023(2) 0.0024(2)
Co4 0.0616(4) 0.0434(3) 0.0485(3) 0.0020(2) -0.0016(3) 0.0001(3)
Cl1 0.0541(6) 0.0455(5) 0.0488(6) 0.0043(4) 0.0000(4) -0.0021(4)
S1 0.0623(7) 0.0499(6) 0.0613(7) 0.0001(5) -0.0142(6) -0.0031(5)
S2 0.0455(5) 0.0495(6) 0.0472(6) -0.0027(4) -0.0010(4) 0.0033(4)
S3 0.0502(6) 0.0453(6) 0.0564(6) -0.0016(5) 0.0057(5) 0.0042(5)
S4 0.0800(9) 0.0644(7) 0.0437(6) 0.0016(5) 0.0044(6) 0.0023(6)
O1 0.0553(17) 0.0393(15) 0.0512(17) 0.0034(12) -0.0028(13) -0.0050(13)
O2 0.0438(15) 0.0482(16) 0.0558(17) -0.0063(13) -0.0005(13) -0.0043(13)
O3 0.0599(18) 0.0489(16) 0.0430(16) 0.0016(13) 0.0053(13) -0.0043(14)
O4 0.069(2) 0.0560(18) 0.0408(16) 0.0053(13) 0.0039(14) 0.0052(15)
O5 0.0559(18) 0.0528(18) 0.061(2) 0.0019(15) -0.0011(15) -0.0110(14)
O6 0.0447(17) 0.068(2) 0.0583(19) 0.0030(16) 0.0050(14) -0.0056(15)
O7 0.0507(18) 0.064(2) 0.069(2) 0.0103(17) 0.0036(16) -0.0063(15)
O8 0.0527(18) 0.061(2) 0.067(2) 0.0064(16) 0.0001(16) -0.0094(15)
O9 0.0511(17) 0.0603(19) 0.0474(16) 0.0025(14) 0.0041(13) 0.0105(14)
O10 0.0533(17) 0.0573(18) 0.0451(16) 0.0027(13) 0.0012(13) 0.0091(14)
O11 0.0555(18) 0.069(2) 0.0430(16) 0.0108(14) 0.0040(14) 0.0013(15)
O12 0.0521(18) 0.068(2) 0.0471(17) 0.0023(15) 0.0004(14) 0.0071(15)
C1 0.054(2) 0.043(2) 0.047(2) -0.0027(18) -0.0028(19) -0.0069(18)
C2 0.076(3) 0.037(2) 0.059(3) -0.0056(19) -0.020(2) -0.011(2)
C3 0.083(4) 0.056(3) 0.063(3) -0.007(2) -0.023(3) 0.000(3)
C4 0.082(4) 0.043(3) 0.083(4) 0.005(2) -0.026(3) 0.005(2)
C5 0.066(3) 0.048(2) 0.064(3) -0.011(2) -0.017(2) 0.004(2)
C6 0.051(2) 0.050(2) 0.050(2) -0.0015(19) -0.0073(19) -0.0027(19)
C7 0.083(4) 0.055(3) 0.112(5) -0.021(3) -0.029(4) 0.016(3)
C8 0.091(6) 0.101(6) 0.233(12) -0.006(7) 0.015(6) 0.038(5)
C9 0.134(6) 0.038(3) 0.141(7) -0.008(3) -0.026(5) 0.023(3)
C10 0.235(11) 0.063(4) 0.099(5) 0.010(4) -0.039(6) 0.060(5)
C11 0.049(2) 0.044(2) 0.040(2) -0.0010(17) 0.0011(17) 0.0089(18)
C12 0.043(2) 0.044(2) 0.056(2) 0.0074(18) -0.0016(18) 0.0032(17)
C13 0.049(2) 0.043(2) 0.055(2) 0.0014(18) 0.0022(19) 0.0061(18)
C14 0.062(3) 0.040(2) 0.059(3) 0.0044(19) -0.010(2) 0.0008(19)
C15 0.051(2) 0.046(2) 0.050(2) 0.0025(18) -0.0025(19) 0.0039(19)
C16 0.058(3) 0.035(2) 0.051(2) 0.0044(17) 0.0046(19) 0.0051(18)
C17 0.057(3) 0.039(2) 0.061(3) 0.0021(19) 0.005(2) -0.0162(19)
C18 0.079(4) 0.073(4) 0.073(4) -0.005(3) 0.000(3) -0.024(3)
C19 0.068(4) 0.071(4) 0.128(6) -0.006(4) -0.003(4) -0.014(3)
C20 0.126(6) 0.054(3) 0.078(4) 0.008(3) 0.008(4) -0.011(3)
C21 0.051(2) 0.044(2) 0.056(3) -0.0014(19) 0.002(2) 0.0080(19)
C22 0.059(3) 0.048(2) 0.056(3) 0.006(2) 0.013(2) 0.001(2)
C23 0.060(3) 0.064(3) 0.067(3) -0.005(2) 0.016(2) -0.011(2)
C24 0.080(4) 0.070(3) 0.069(3) 0.010(3) 0.027(3) -0.001(3)
C25 0.087(4) 0.094(4) 0.060(3) 0.011(3) 0.026(3) 0.001(3)
C26 0.062(3) 0.048(2) 0.053(3) 0.007(2) 0.002(2) -0.003(2)
C27 0.075(4) 0.107(5) 0.119(6) 0.016(5) 0.028(4) -0.013(4)
C28 0.145(4) 0.152(4) 0.145(4) 0.000(2) 0.001(2) -0.008(2)
C29 0.102(6) 0.181(9) 0.088(5) 0.000(6) 0.007(4) -0.001(6)
C30 0.135(8) 0.162(9) 0.125(7) 0.059(7) 0.013(6) -0.042(7)
C31 0.059(3) 0.049(2) 0.047(2) -0.0008(19) -0.007(2) -0.012(2)
C32 0.065(3) 0.048(2) 0.055(3) 0.000(2) -0.008(2) -0.004(2)
C33 0.078(4) 0.073(3) 0.060(3) 0.018(3) -0.006(3) -0.020(3)
C34 0.084(4) 0.076(4) 0.074(4) 0.021(3) -0.018(3) -0.012(3)
C35 0.072(3) 0.050(3) 0.088(4) 0.014(3) -0.014(3) -0.015(2)
C36 0.066(3) 0.054(3) 0.052(3) -0.004(2) -0.010(2) -0.013(2)
C37 0.098(5) 0.091(5) 0.098(5) 0.049(4) 0.000(4) -0.010(4)
C38 0.058(9) 0.129(17) 0.18(2) 0.077(18) -0.007(11) -0.047(10)
C39 0.21(3) 0.122(15) 0.054(9) 0.037(9) -0.022(12) 0.052(15)
C40 0.15(2) 0.088(13) 0.20(2) 0.091(16) 0.078(18) 0.065(13)
C41 0.045(2) 0.044(2) 0.063(3) 0.005(2) 0.005(2) -0.0016(18)
C42 0.046(2) 0.059(3) 0.063(3) 0.002(2) -0.004(2) -0.008(2)
C43 0.075(4) 0.093(4) 0.057(3) 0.005(3) 0.001(3) -0.022(3)
C44 0.055(3) 0.077(4) 0.079(4) -0.003(3) 0.002(3) -0.016(3)
C45 0.053(3) 0.053(3) 0.077(3) 0.005(2) 0.001(2) -0.005(2)
C46 0.064(3) 0.118(5) 0.070(4) -0.005(3) 0.004(3) -0.028(3)
C47 0.065(3) 0.100(5) 0.071(4) -0.002(3) 0.006(3) -0.023(3)
C48 0.049(3) 0.055(3) 0.070(3) 0.006(2) 0.006(2) -0.007(2)
C49 0.058(3) 0.058(3) 0.042(2) 0.0055(19) 0.004(2) -0.007(2)
C50 0.045(2) 0.044(2) 0.050(2) 0.0049(18) -0.0066(18) 0.0034(17)
C51 0.051(3) 0.083(4) 0.052(3) 0.011(2) 0.002(2) 0.011(2)
C52 0.055(3) 0.098(4) 0.046(3) 0.012(3) 0.009(2) 0.020(3)
C53 0.056(3) 0.061(3) 0.043(2) 0.0097(19) -0.0066(19) -0.008(2)
C54 0.054(3) 0.068(3) 0.055(3) 0.005(2) 0.009(2) 0.005(2)
C55 0.058(3) 0.063(3) 0.052(3) 0.005(2) 0.008(2) 0.005(2)
C56 0.051(3) 0.062(3) 0.047(2) -0.002(2) 0.000(2) -0.007(2)
C38B 0.131(14) 0.102(12) 0.105(12) 0.048(10) 0.005(11) -0.022(10)
C39B 0.091(10) 0.117(13) 0.067(8) 0.031(9) -0.027(7) 0.010(9)
C40B 0.20(3) 0.047(8) 0.22(2) 0.052(10) 0.032(18) -0.044(12)

loop_
_atom_type_symbol
_atom_type_description
_atom_type_scat_dispersion_real
_atom_type_scat_dispersion_imag
_atom_type_scat_source
C C 0.0033 0.0016 'International Tables Vol C Tables 4.2.6.8 and 6.1.1.4'
H H 0.0000 0.0000 'International Tables Vol C Tables 4.2.6.8 and 6.1.1.4'
N N 0.0061 0.0033 'International Tables Vol C Tables 4.2.6.8 and 6.1.1.4'
O O 0.0106 0.0060 'International Tables Vol C Tables 4.2.6.8 and 6.1.1.4'
S S 0.1246 0.1234 'International Tables Vol C Tables 4.2.6.8 and 6.1.1.4'
Cl Cl 0.1484 0.1585 'International Tables Vol C Tables 4.2.6.8 and 6.1.1.4'
Co Co 0.3494 0.9721 'International Tables Vol C Tables 4.2.6.8 and 6.1.1.4'

loop_
_geom_angle_atom_site_label_1
_geom_angle_atom_site_label_2
_geom_angle_atom_site_label_3
_geom_angle
_geom_angle_site_symmetry_1
_geom_angle_site_symmetry_3
O4 Co1 O5 177.38(14) . .
O4 Co1 O1 92.53(13) . .
O5 Co1 O1 89.88(13) . .
O4 Co1 O7 87.18(14) . 17_565
O5 Co1 O7 90.32(14) . 17_565
O1 Co1 O7 174.16(13) . 17_565
O4 Co1 S1 80.68(10) . .
O5 Co1 S1 100.80(10) . .
O1 Co1 S1 79.52(9) . .
O7 Co1 S1 106.17(10) 17_565 .
O4 Co1 Cl1 86.17(10) . .
O5 Co1 Cl1 93.04(10) . .
O1 Co1 Cl1 84.17(9) . .
O7 Co1 Cl1 89.99(10) 17_565 .
S1 Co1 Cl1 158.49(5) . .
O2 Co2 O1 88.81(13) . .
O2 Co2 O9 89.59(13) . .
O1 Co2 O9 174.91(13) . .
O2 Co2 O6 175.94(13) . .
O1 Co2 O6 89.45(13) . .
O9 Co2 O6 91.84(13) . .
O2 Co2 S2 80.86(9) . .
O1 Co2 S2 81.23(9) . .
O9 Co2 S2 103.28(10) . .
O6 Co2 S2 102.49(10) . .
O2 Co2 Cl1 84.08(9) . .
O1 Co2 Cl1 83.00(9) . .
O9 Co2 Cl1 92.03(9) . .
O6 Co2 Cl1 92.06(10) . .
S2 Co2 Cl1 158.35(4) . .
O2 Co3 O3 90.35(13) . .
O2 Co3 O11 175.84(13) . 28_566
O3 Co3 O11 89.51(13) . 28_566
O2 Co3 O10 89.63(13) . .
O3 Co3 O10 174.55(13) . .
O11 Co3 O10 90.10(13) 28_566 .
O2 Co3 S3 80.90(9) . .
O3 Co3 S3 81.48(9) . .
O11 Co3 S3 103.19(10) 28_566 .
O10 Co3 S3 103.90(10) . .
O2 Co3 Cl1 84.43(9) . .
O3 Co3 Cl1 83.92(9) . .
O11 Co3 Cl1 91.43(10) 28_566 .
O10 Co3 Cl1 90.65(10) . .
S3 Co3 Cl1 159.17(4) . .
O3 Co4 O4 93.08(13) . .
O3 Co4 O8 172.80(13) . 17_565
O4 Co4 O8 86.83(14) . 17_565
O3 Co4 O12 89.97(13) . 28_566
O4 Co4 O12 175.24(14) . 28_566
O8 Co4 O12 89.69(14) 17_565 28_566
O3 Co4 S4 79.78(9) . .
O4 Co4 S4 78.99(9) . .
O8 Co4 S4 107.24(11) 17_565 .
O12 Co4 S4 105.17(10) 28_566 .
O3 Co4 Cl1 83.30(9) . .
O4 Co4 Cl1 84.44(9) . .
O8 Co4 Cl1 89.53(10) 17_565 .
O12 Co4 Cl1 92.30(10) 28_566 .
S4 Co4 Cl1 155.54(4) . .
Co1 Cl1 Co3 120.70(4) . .
Co1 Cl1 Co2 76.46(3) . .
Co3 Cl1 Co2 75.36(3) . .
Co1 Cl1 Co4 76.11(3) . .
Co3 Cl1 Co4 75.64(3) . .
Co2 Cl1 Co4 120.94(4) . .
C2 S1 C36 101.2(2) . .
C2 S1 Co1 93.86(16) . .
C36 S1 Co1 93.85(17) . .
C6 S2 C12 106.2(2) . .
C6 S2 Co2 92.99(15) . .
C12 S2 Co2 93.85(15) . .
C16 S3 C22 103.2(2) . .
C16 S3 Co3 94.46(15) . .
C22 S3 Co3 93.68(16) . .
C26 S4 C32 101.9(2) . .
C26 S4 Co4 93.22(16) . .
C32 S4 Co4 94.88(17) . .
C1 O1 Co1 123.4(3) . .
C1 O1 Co2 122.4(3) . .
Co1 O1 Co2 107.09(13) . .
C11 O2 Co3 125.0(3) . .
C11 O2 Co2 124.3(3) . .
Co3 O2 Co2 108.13(14) . .
C21 O3 Co4 123.7(3) . .
C21 O3 Co3 123.7(3) . .
Co4 O3 Co3 108.33(14) . .
C31 O4 Co1 125.0(3) . .
C31 O4 Co4 126.8(3) . .
Co1 O4 Co4 108.18(14) . .
C41 O5 Co1 130.6(3) . .
C41 O6 Co2 130.5(3) . .
C48 O7 Co1 130.2(3) . 16_654
C48 O8 Co4 131.0(3) . 16_654
C49 O9 Co2 129.7(3) . .
C49 O10 Co3 131.2(3) . .
C56 O11 Co3 132.1(3) . 29_655
C56 O12 Co4 129.1(3) . 29_655
O1 C1 C2 122.9(4) . .
O1 C1 C6 121.1(4) . .
C2 C1 C6 116.0(4) . .
C3 C2 C1 123.0(4) . .
C3 C2 S1 119.6(4) . .
C1 C2 S1 117.4(3) . .
C2 C3 C4 121.8(5) . .
C2 C3 H3 119.1 . .
C4 C3 H3 119.1 . .
C5 C4 C3 117.0(5) . .
C5 C4 C7 122.1(5) . .
C3 C4 C7 120.8(5) . .
C6 C5 C4 121.7(4) . .
C6 C5 H5 119.1 . .
C4 C5 H5 119.1 . .
C5 C6 C1 120.4(4) . .
C5 C6 S2 120.1(3) . .
C1 C6 S2 119.2(3) . .
C9 C7 C10 112.0(7) . .
C9 C7 C4 112.8(5) . .
C10 C7 C4 109.0(5) . .
C9 C7 C8 105.6(7) . .
C10 C7 C8 110.0(7) . .
C4 C7 C8 107.2(6) . .
C7 C8 H8A 109.5 . .
C7 C8 H8B 109.5 . .
H8A C8 H8B 109.5 . .
C7 C8 H8C 109.5 . .
H8A C8 H8C 109.5 . .
H8B C8 H8C 109.5 . .
C7 C9 H9A 109.5 . .
C7 C9 H9B 109.5 . .
H9A C9 H9B 109.5 . .
C7 C9 H9C 109.5 . .
H9A C9 H9C 109.5 . .
H9B C9 H9C 109.5 . .
C7 C10 H10A 109.5 . .
C7 C10 H10B 109.5 . .
H10A C10 H10B 109.5 . .
C7 C10 H10C 109.5 . .
H10A C10 H10C 109.5 . .
H10B C10 H10C 109.5 . .
O2 C11 C12 122.7(4) . .
O2 C11 C16 121.3(4) . .
C12 C11 C16 116.1(4) . .
C13 C12 C11 121.1(4) . .
C13 C12 S2 120.9(3) . .
C11 C12 S2 117.7(3) . .
C12 C13 C14 122.8(4) . .
C12 C13 H13 118.6 . .
C14 C13 H13 118.6 . .
C13 C14 C15 116.5(4) . .
C13 C14 C17 121.7(4) . .
C15 C14 C17 121.8(4) . .
C16 C15 C14 122.1(4) . .
C16 C15 H15 119.0 . .
C14 C15 H15 119.0 . .
C15 C16 C11 121.5(4) . .
C15 C16 S3 120.3(3) . .
C11 C16 S3 117.8(3) . .
C18 C17 C14 109.1(4) . .
C18 C17 C19 109.1(5) . .
C14 C17 C19 112.8(4) . .
C18 C17 C20 109.5(5) . .
C14 C17 C20 107.8(4) . .
C19 C17 C20 108.6(5) . .
C17 C18 H18A 109.5 . .
C17 C18 H18B 109.5 . .
H18A C18 H18B 109.5 . .
C17 C18 H18C 109.5 . .
H18A C18 H18C 109.5 . .
H18B C18 H18C 109.5 . .
C17 C19 H19A 109.5 . .
C17 C19 H19B 109.5 . .
H19A C19 H19B 109.5 . .
C17 C19 H19C 109.5 . .
H19A C19 H19C 109.5 . .
H19B C19 H19C 109.5 . .
C17 C20 H20A 109.5 . .
C17 C20 H20B 109.5 . .
H20A C20 H20B 109.5 . .
C17 C20 H20C 109.5 . .
H20A C20 H20C 109.5 . .
H20B C20 H20C 109.5 . .
O3 C21 C26 122.3(4) . .
O3 C21 C22 121.7(4) . .
C26 C21 C22 116.0(4) . .
C23 C22 C21 122.3(5) . .
C23 C22 S3 119.6(4) . .
C21 C22 S3 118.1(3) . .
C22 C23 C24 120.5(5) . .
C22 C23 H23 119.7 . .
C24 C23 H23 119.7 . .
C25 C24 C23 116.6(5) . .
C25 C24 C27 119.7(6) . .
C23 C24 C27 123.7(6) . .
C26 C25 C24 122.7(5) . .
C26 C25 H25 118.7 . .
C24 C25 H25 118.7 . .
C25 C26 C21 122.0(5) . .
C25 C26 S4 119.2(4) . .
C21 C26 S4 118.8(4) . .
C28 C27 C24 113.1(8) . .
C28 C27 C30 110.7(8) . .
C24 C27 C30 108.8(6) . .
C28 C27 C29 110.3(7) . .
C24 C27 C29 109.1(7) . .
C30 C27 C29 104.5(8) . .
C27 C28 H28A 109.5 . .
C27 C28 H28B 109.5 . .
H28A C28 H28B 109.5 . .
C27 C28 H28C 109.5 . .
H28A C28 H28C 109.5 . .
H28B C28 H28C 109.5 . .
C27 C29 H29A 109.5 . .
C27 C29 H29B 109.5 . .
H29A C29 H29B 109.5 . .
C27 C29 H29C 109.5 . .
H29A C29 H29C 109.5 . .
H29B C29 H29C 109.5 . .
C27 C30 H30A 109.5 . .
C27 C30 H30B 109.5 . .
H30A C30 H30B 109.5 . .
C27 C30 H30C 109.5 . .
H30A C30 H30C 109.5 . .
H30B C30 H30C 109.5 . .
O4 C31 C36 121.7(4) . .
O4 C31 C32 121.5(4) . .
C36 C31 C32 116.7(4) . .
C33 C32 C31 120.6(5) . .
C33 C32 S4 121.9(4) . .
C31 C32 S4 117.5(4) . .
C32 C33 C34 121.0(6) . .
C32 C33 H33 119.5 . .
C34 C33 H33 119.5 . .
C35 C34 C33 118.6(5) . .
C35 C34 C37 121.1(6) . .
C33 C34 C37 120.2(6) . .
C34 C35 C36 121.2(6) . .
C34 C35 H35 119.4 . .
C36 C35 H35 119.4 . .
C35 C36 C31 121.5(5) . .
C35 C36 S1 120.3(4) . .
C31 C36 S1 118.2(4) . .
C40B C37 C38 58.3(13) . .
C40B C37 C39B 116.1(13) . .
C38 C37 C39B 138.9(11) . .
C40B C37 C39 141.7(11) . .
C38 C37 C39 110.6(16) . .
C39B C37 C39 45.1(10) . .
C40B C37 C34 109.6(9) . .
C38 C37 C34 112.6(9) . .
C39B C37 C34 107.3(7) . .
C39 C37 C34 108.4(9) . .
C40B C37 C38B 109.6(13) . .
C38 C37 C38B 53.1(11) . .
C39B C37 C38B 104.9(11) . .
C39 C37 C38B 61.8(12) . .
C34 C37 C38B 109.0(7) . .
C40B C37 C40 58.9(13) . .
C38 C37 C40 112.2(15) . .
C39B C37 C40 60.3(12) . .
C39 C37 C40 102.6(14) . .
C34 C37 C40 109.9(8) . .
C38B C37 C40 140.9(9) . .
C37 C38 H38D 109.5 . .
C37 C38 H38E 109.5 . .
C37 C38 H38F 109.5 . .
C37 C39 H39D 109.5 . .
C37 C39 H39E 109.5 . .
C37 C39 H39F 109.5 . .
C37 C40 H40D 109.5 . .
C37 C40 H40E 109.5 . .
C37 C40 H40F 109.5 . .
O5 C41 O6 126.6(4) . .
O5 C41 C42 118.1(4) . .
O6 C41 C42 115.3(4) . .
C47 C42 C43 118.5(5) . .
C47 C42 C41 122.1(4) . .
C43 C42 C41 119.4(5) . .
C44 C43 C42 120.7(5) . .
C44 C43 H43 119.6 . .
C42 C43 H43 119.6 . .
C43 C44 C45 120.6(5) . .
C43 C44 H44 119.7 . .
C45 C44 H44 119.7 . .
C46 C45 C44 118.6(5) . .
C46 C45 C48 120.4(5) . .
C44 C45 C48 121.0(5) . .
C45 C46 C47 121.2(6) . .
C45 C46 H46 119.4 . .
C47 C46 H46 119.4 . .
C42 C47 C46 120.3(5) . .
C42 C47 H47 119.8 . .
C46 C47 H47 119.8 . .
O7 C48 O8 126.5(4) . .
O7 C48 C45 117.6(5) . .
O8 C48 C45 115.9(4) . .
O10 C49 O9 126.5(4) . .
O10 C49 C50 117.3(4) . .
O9 C49 C50 116.2(4) . .
C51 C50 C55 118.2(4) . .
C51 C50 C49 121.4(4) . .
C55 C50 C49 120.4(4) . .
C50 C51 C52 121.7(5) . .
C50 C51 H51 119.2 . .
C52 C51 H51 119.2 . .
C53 C52 C51 119.7(5) . .
C53 C52 H52 120.1 . .
C51 C52 H52 120.1 . .
C52 C53 C54 120.7(4) . .
C52 C53 C56 119.7(4) . .
C54 C53 C56 119.5(4) . .
C53 C54 C55 118.1(5) . .
C53 C54 H54 120.9 . .
C55 C54 H54 120.9 . .
C50 C55 C54 121.5(4) . .
C50 C55 H55 119.2 . .
C54 C55 H55 119.2 . .
O12 C56 O11 126.4(4) . .
O12 C56 C53 118.4(4) . .
O11 C56 C53 115.2(4) . .
C37 C38B H38A 109.5 . .
C37 C38B H38B 109.5 . .
H38A C38B H38B 109.5 . .
C37 C38B H38C 109.5 . .
H38A C38B H38C 109.5 . .
H38B C38B H38C 109.5 . .
C37 C39B H39A 109.5 . .
C37 C39B H39B 109.5 . .
H39A C39B H39B 109.5 . .
C37 C39B H39C 109.5 . .
H39A C39B H39C 109.5 . .
H39B C39B H39C 109.5 . .
C37 C40B H40A 109.5 . .
C37 C40B H40B 109.5 . .
H40A C40B H40B 109.5 . .
C37 C40B H40C 109.5 . .
H40A C40B H40C 109.5 . .
H40B C40B H40C 109.5 . .

loop_
_geom_bond_atom_site_label_1
_geom_bond_atom_site_label_2
_geom_bond_distance
_geom_bond_site_symmetry_2
Co1 O4 2.002(3) .
Co1 O5 2.016(3) .
Co1 O1 2.024(3) .
Co1 O7 2.055(3) 17_565
Co1 S1 2.5707(14) .
Co1 Cl1 2.6087(12) .
Co2 O2 1.999(3) .
Co2 O1 2.024(3) .
Co2 O9 2.028(3) .
Co2 O6 2.030(3) .
Co2 S2 2.5725(12) .
Co2 Cl1 2.6537(12) .
Co3 O2 1.998(3) .
Co3 O3 2.007(3) .
Co3 O11 2.012(3) 28_566
Co3 O10 2.027(3) .
Co3 S3 2.5452(13) .
Co3 Cl1 2.6415(12) .
Co4 O3 2.007(3) .
Co4 O4 2.012(3) .
Co4 O8 2.042(3) 17_565
Co4 O12 2.044(3) 28_566
Co4 S4 2.6065(14) .
Co4 Cl1 2.6655(12) .
S1 C2 1.801(4) .
S1 C36 1.803(5) .
S2 C6 1.782(4) .
S2 C12 1.792(4) .
S3 C16 1.787(4) .
S3 C22 1.814(5) .
S4 C26 1.770(5) .
S4 C32 1.798(5) .
O1 C1 1.308(5) .
O2 C11 1.298(5) .
O3 C21 1.316(5) .
O4 C31 1.319(5) .
O5 C41 1.261(6) .
O6 C41 1.278(6) .
O7 C48 1.265(6) .
O7 Co1 2.055(3) 16_654
O8 C48 1.272(6) .
O8 Co4 2.042(3) 16_654
O9 C49 1.279(6) .
O10 C49 1.263(5) .
O11 C56 1.273(5) .
O11 Co3 2.012(3) 29_655
O12 C56 1.271(6) .
O12 Co4 2.044(3) 29_655
C1 C2 1.388(6) .
C1 C6 1.444(6) .
C2 C3 1.368(7) .
C3 C4 1.402(7) .
C3 H3 0.9500 .
C4 C5 1.401(7) .
C4 C7 1.580(7) .
C5 C6 1.394(7) .
C5 H5 0.9500 .
C7 C9 1.485(9) .
C7 C10 1.491(10) .
C7 C8 1.604(11) .
C8 H8A 0.9800 .
C8 H8B 0.9800 .
C8 H8C 0.9800 .
C9 H9A 0.9800 .
C9 H9B 0.9800 .
C9 H9C 0.9800 .
C10 H10A 0.9800 .
C10 H10B 0.9800 .
C10 H10C 0.9800 .
C11 C12 1.422(6) .
C11 C16 1.431(6) .
C12 C13 1.392(6) .
C13 C14 1.399(7) .
C13 H13 0.9500 .
C14 C15 1.410(6) .
C14 C17 1.532(6) .
C15 C16 1.387(6) .
C15 H15 0.9500 .
C17 C18 1.526(7) .
C17 C19 1.533(8) .
C17 C20 1.559(8) .
C18 H18A 0.9800 .
C18 H18B 0.9800 .
C18 H18C 0.9800 .
C19 H19A 0.9800 .
C19 H19B 0.9800 .
C19 H19C 0.9800 .
C20 H20A 0.9800 .
C20 H20B 0.9800 .
C20 H20C 0.9800 .
C21 C26 1.406(7) .
C21 C22 1.414(7) .
C22 C23 1.403(6) .
C23 C24 1.417(8) .
C23 H23 0.9500 .
C24 C25 1.400(9) .
C24 C27 1.514(8) .
C25 C26 1.376(7) .
C25 H25 0.9500 .
C27 C28 1.448(12) .
C27 C30 1.550(12) .
C27 C29 1.566(12) .
C28 H28A 0.9800 .
C28 H28B 0.9800 .
C28 H28C 0.9800 .
C29 H29A 0.9800 .
C29 H29B 0.9800 .
C29 H29C 0.9800 .
C30 H30A 0.9800 .
C30 H30B 0.9800 .
C30 H30C 0.9800 .
C31 C36 1.406(7) .
C31 C32 1.414(7) .
C32 C33 1.384(7) .
C33 C34 1.399(9) .
C33 H33 0.9500 .
C34 C35 1.360(9) .
C34 C37 1.575(8) .
C35 C36 1.384(7) .
C35 H35 0.9500 .
C37 C40B 1.41(2) .
C37 C38 1.459(16) .
C37 C39B 1.482(14) .
C37 C39 1.505(19) .
C37 C38B 1.647(19) .
C37 C40 1.661(18) .
C38 H38D 0.9800 .
C38 H38E 0.9800 .
C38 H38F 0.9800 .
C39 H39D 0.9800 .
C39 H39E 0.9800 .
C39 H39F 0.9800 .
C40 H40D 0.9800 .
C40 H40E 0.9800 .
C40 H40F 0.9800 .
C41 C42 1.502(6) .
C42 C47 1.382(8) .
C42 C43 1.411(7) .
C43 C44 1.368(8) .
C43 H43 0.9500 .
C44 C45 1.398(8) .
C44 H44 0.9500 .
C45 C46 1.381(8) .
C45 C48 1.506(7) .
C46 C47 1.386(8) .
C46 H46 0.9500 .
C47 H47 0.9500 .
C49 C50 1.514(6) .
C50 C51 1.357(7) .
C50 C55 1.390(6) .
C51 C52 1.405(7) .
C51 H51 0.9500 .
C52 C53 1.354(7) .
C52 H52 0.9500 .
C53 C54 1.396(7) .
C53 C56 1.518(6) .
C54 C55 1.403(7) .
C54 H54 0.9500 .
C55 H55 0.9500 .
C38B H38A 0.9800 .
C38B H38B 0.9800 .
C38B H38C 0.9800 .
C39B H39A 0.9800 .
C39B H39B 0.9800 .
C39B H39C 0.9800 .
C40B H40A 0.9800 .
C40B H40B 0.9800 .
C40B H40C 0.9800 .

loop_
_platon_squeeze_void_nr
_platon_squeeze_void_average_x
_platon_squeeze_void_average_y
_platon_squeeze_void_average_z
_platon_squeeze_void_volume
_platon_squeeze_void_count_electrons
1 0.001 -0.004 -0.001 58518.8 4283.0
2 0.783 0.067 0.092 7.1 0.3
3 0.283 0.067 0.408 7.3 1.0
4 0.217 0.067 0.592 7.2 0.2
5 0.717 0.067 0.908 7.4 0.8
